data_1562076
loop_
_publ_author_name
'Kuai, Hai-Wei'
'Lv, Gao-Chao'
'Hou, Chao'
'Sun, Wei-Yin'

_publ_section_title
;
 Anion-controlled assembly of metal 3,5-bis(benzimidazol-1-ylmethyl)
 benzoate complexes: Synthesis, characterization and property
;
_journal_name_full 'Journal of Solid State Chemistry'
_journal_page_first 2
_journal_page_last 16
_journal_paper_doi 10.1016/j.jssc.2014.02.028
_journal_volume 223
_journal_year 2015
_chemical_formula_moiety '2(C46 H36 Cu2 N8 O8 S), 3.4(H2 O), 3.6(H2 O)'
_chemical_formula_sum 'C92 H86 Cu4 N16 O23 S2'
_chemical_formula_weight 2102.05
_space_group_IT_number 13
_space_group_name_Hall '-P 2yc'
_space_group_name_H-M_alt 'P 1 2/c 1'
_symmetry_cell_setting monoclinic
_symmetry_space_group_name_Hall '-P 2yc'
_symmetry_space_group_name_H-M 'P 1 2/c 1'
_atom_sites_solution_hydrogens geom
_atom_sites_solution_primary direct
_atom_sites_solution_secondary difmap
_audit_creation_method SHELXL-97
_cell_angle_alpha 90.00
_cell_angle_beta 97.590(2)
_cell_angle_gamma 90.00
_cell_formula_units_Z 1
_cell_length_a 8.7238(9)
_cell_length_b 11.3960(12)
_cell_length_c 23.211(3)
_cell_measurement_reflns_used 4669
_cell_measurement_temperature 293(2)
_cell_measurement_theta_max 27.62
_cell_measurement_theta_min 2.52
_cell_volume 2287.3(4)
_computing_structure_refinement 'SHELXL-97 (Sheldrick, 1997)'
_computing_structure_solution 'SHELXS-97 (Sheldrick, 1990)'
_diffrn_ambient_temperature 293(2)
_diffrn_measured_fraction_theta_full 0.997
_diffrn_measured_fraction_theta_max 0.997
_diffrn_measurement_device_type 'Bruker Smart Apex CCD'
_diffrn_measurement_method 'phi and omega scans'
_diffrn_radiation_monochromator graphite
_diffrn_radiation_source 'fine-focus sealed tube'
_diffrn_radiation_type MoK\a
_diffrn_radiation_wavelength 0.71073
_diffrn_reflns_av_R_equivalents 0.0240
_diffrn_reflns_av_sigmaI/netI 0.0299
_diffrn_reflns_limit_h_max 10
_diffrn_reflns_limit_h_min -10
_diffrn_reflns_limit_k_max 14
_diffrn_reflns_limit_k_min -10
_diffrn_reflns_limit_l_max 28
_diffrn_reflns_limit_l_min -28
_diffrn_reflns_number 12030
_diffrn_reflns_theta_full 26.00
_diffrn_reflns_theta_max 26.00
_diffrn_reflns_theta_min 1.77
_exptl_absorpt_coefficient_mu 1.047
_exptl_absorpt_correction_T_max 0.8179
_exptl_absorpt_correction_T_min 0.8179
_exptl_absorpt_process_details '(SADBAS; Sheldrick, 1996)'
_exptl_crystal_colour 'pale yellow'
_exptl_crystal_density_diffrn 1.526
_exptl_crystal_density_method 'not measured'
_exptl_crystal_description block
_exptl_crystal_F_000 1082
_exptl_crystal_size_max 0.20
_exptl_crystal_size_mid 0.20
_exptl_crystal_size_min 0.20
_refine_diff_density_max 0.842
_refine_diff_density_min -0.562
_refine_diff_density_rms 0.088
_refine_ls_extinction_method none
_refine_ls_goodness_of_fit_ref 1.075
_refine_ls_hydrogen_treatment constr
_refine_ls_matrix_type full
_refine_ls_number_parameters 304
_refine_ls_number_reflns 4491
_refine_ls_number_restraints 18
_refine_ls_restrained_S_all 1.126
_refine_ls_R_factor_all 0.0624
_refine_ls_R_factor_gt 0.0549
_refine_ls_shift/su_max 0.001
_refine_ls_shift/su_mean 0.000
_refine_ls_structure_factor_coef Fsqd
_refine_ls_weighting_details 'calc w=1/[\s^2^(Fo^2^)+(0.0895P)^2^+1.8414P] where P=(Fo^2^+2Fc^2^)/3'
_refine_ls_weighting_scheme calc
_refine_ls_wR_factor_gt 0.1550
_refine_ls_wR_factor_ref 0.1598
_reflns_number_gt 3723
_reflns_number_total 4491
_reflns_threshold_expression >2sigma(I)
_cod_data_source_file JSSC-2015-223-2.cif
_cod_data_source_block 4
_cod_depositor_comments
;
The following automatic conversions were performed:

data item '_symmetry_cell_setting' value 'Monoclinic' was changed to
'monoclinic' in accordance with the built-in table derived from the
CIF Core dictionary named 'cif_core.dic' version 2.4.5 last updated
on 2014-11-21.

Automatic conversion script
Id: cif_fix_values 8369 2020-08-20 11:38:08Z andrius 
;
_cod_original_sg_symbol_H-M 'P2/c  '
_cod_database_code 1562076

loop_
_symmetry_equiv_pos_as_xyz
'x, y, z'
'-x, y, -z+1/2'
'-x, -y, -z'
'x, -y, z-1/2'

loop_
_atom_site_label
_atom_site_type_symbol
_atom_site_fract_x
_atom_site_fract_y
_atom_site_fract_z
_atom_site_U_iso_or_equiv
_atom_site_adp_type
_atom_site_occupancy
_atom_site_symmetry_multiplicity
_atom_site_calc_flag
_atom_site_refinement_flags
_atom_site_disorder_assembly
_atom_site_disorder_group
Cu1 Cu 0.37812(5) 0.78850(4) 0.796205(17) 0.04890(19) Uani 1 1 d . . .
N11 N 0.2245(4) 0.7974(3) 0.73110(12) 0.0456(7) Uani 1 1 d . . .
N12 N 0.0223(3) 0.7375(3) 0.67072(11) 0.0427(6) Uani 1 1 d . . .
N31 N 0.5152(3) 0.8127(3) 0.62816(12) 0.0421(6) Uani 1 1 d . . .
N32 N 0.3894(3) 0.7740(2) 0.54096(12) 0.0409(6) Uani 1 1 d . . .
O1 O -0.3717(3) 0.5613(3) 0.43194(11) 0.0589(7) Uani 1 1 d . . .
O2 O -0.1983(3) 0.5872(3) 0.37154(11) 0.0598(7) Uani 1 1 d . . .
H18 H -0.2773 0.5727 0.3419 0.072 Uiso 1 1 d R . .
O3 O 0.4411(4) 0.5940(3) 0.79355(12) 0.075 Uani 1 1 d . . .
O4 O 0.6217(4) 0.4463(3) 0.77794(13) 0.0809(10) Uani 1 1 d . . .
O5 O 0.3201(7) 0.4280(7) 0.8723(3) 0.161(3) Uani 0.85 1 d PU . .
H19 H 0.3196 0.4451 0.8370 0.193 Uiso 0.85 1 d PR . .
H20 H 0.4124 0.4063 0.8859 0.193 Uiso 0.85 1 d PR . .
O6 O 0.0000 0.4350(10) 0.7500 0.206(4) Uani 1 2 d SU . .
O7 O 0.5000 0.2081(8) 0.7500 0.172(5) Uani 0.80 2 d SPU . .
S1 S 0.5000 0.52232(10) 0.7500 0.0430(3) Uani 1 2 d S . .
C1 C -0.0446(4) 0.6570(3) 0.57227(13) 0.0381(7) Uani 1 1 d . . .
C2 C 0.1018(4) 0.6848(3) 0.56041(14) 0.0405(7) Uani 1 1 d . . .
H1 H 0.1766 0.7065 0.5909 0.049 Uiso 1 1 calc R . .
C3 C 0.1410(4) 0.6813(3) 0.50466(14) 0.0390(7) Uani 1 1 d . . .
C4 C 0.0282(4) 0.6499(3) 0.45945(13) 0.0398(7) Uani 1 1 d . . .
H2 H 0.0519 0.6474 0.4216 0.048 Uiso 1 1 calc R . .
C5 C -0.1190(4) 0.6224(3) 0.47059(13) 0.0379(7) Uani 1 1 d . . .
C6 C -0.1561(4) 0.6252(3) 0.52701(13) 0.0394(7) Uani 1 1 d . . .
H3 H -0.2554 0.6059 0.5343 0.047 Uiso 1 1 calc R . .
C11 C -0.0796(4) 0.6568(4) 0.63479(14) 0.0466(8) Uani 1 1 d . . .
H5 H -0.1864 0.6797 0.6356 0.056 Uiso 1 1 calc R . .
H4 H -0.0662 0.5781 0.6506 0.056 Uiso 1 1 calc R . .
C12 C 0.1451(4) 0.7067(3) 0.70908(14) 0.0450(8) Uani 1 1 d . . .
H6 H 0.1709 0.6294 0.7189 0.054 Uiso 1 1 calc R . .
C13 C 0.1486(4) 0.8957(3) 0.70523(13) 0.0454(8) Uani 1 1 d . . .
C14 C 0.0218(4) 0.8572(3) 0.66680(13) 0.0431(8) Uani 1 1 d . . .
C15 C -0.0778(5) 0.9349(4) 0.63500(17) 0.0607(10) Uani 1 1 d . . .
H7 H -0.1627 0.9091 0.6097 0.073 Uiso 1 1 calc R . .
C17 C 0.0831(5) 1.0912(3) 0.68034(15) 0.0809(15) Uani 1 1 d . . .
H9 H 0.1020 1.1713 0.6838 0.097 Uiso 1 1 calc R . .
C16 C -0.0449(5) 1.0511(3) 0.64270(15) 0.0807(14) Uani 1 1 d R . .
H8 H -0.1101 1.1058 0.6223 0.097 Uiso 1 1 d R . .
C18 C 0.1816(6) 1.0134(4) 0.71236(19) 0.0641(11) Uani 1 1 d . . .
H10 H 0.2664 1.0393 0.7376 0.077 Uiso 1 1 calc R . .
C31 C 0.3053(4) 0.7047(3) 0.49433(14) 0.0459(8) Uani 1 1 d . . .
H11 H 0.3582 0.6305 0.4912 0.055 Uiso 1 1 calc R . .
H12 H 0.3047 0.7462 0.4578 0.055 Uiso 1 1 calc R . .
C32 C 0.4704(4) 0.7309(3) 0.59004(14) 0.0412(7) Uani 1 1 d . . .
H13 H 0.4920 0.6516 0.5961 0.049 Uiso 1 1 calc R . .
C33 C 0.4602(4) 0.9176(3) 0.60284(14) 0.0422(7) Uani 1 1 d . . .
C34 C 0.3779(4) 0.8930(3) 0.54857(14) 0.0431(8) Uani 1 1 d . . .
C35 C 0.3037(5) 0.9801(4) 0.51358(18) 0.0652(11) Uani 1 1 d . . .
H14 H 0.2458 0.9632 0.4780 0.078 Uiso 1 1 calc R . .
C36 C 0.3204(7) 1.0917(4) 0.5343(2) 0.0839(16) Uani 1 1 d . . .
H15 H 0.2733 1.1526 0.5119 0.101 Uiso 1 1 calc R . .
C37 C 0.4058(7) 1.1181(4) 0.5879(2) 0.0818(15) Uani 1 1 d . . .
H16 H 0.4144 1.1958 0.6001 0.098 Uiso 1 1 calc R . .
C38 C 0.4768(5) 1.0325(4) 0.62285(18) 0.0608(10) Uani 1 1 d . . .
H17 H 0.5340 1.0502 0.6585 0.073 Uiso 1 1 calc R . .
C51 C -0.2425(4) 0.5869(3) 0.42319(14) 0.0420(8) Uani 1 1 d . . .

loop_
_atom_site_aniso_label
_atom_site_aniso_U_11
_atom_site_aniso_U_22
_atom_site_aniso_U_33
_atom_site_aniso_U_23
_atom_site_aniso_U_13
_atom_site_aniso_U_12
Cu1 0.0430(3) 0.0654(3) 0.0342(3) -0.00178(18) -0.01007(18) -0.00247(19)
N11 0.0436(17) 0.0590(19) 0.0315(14) -0.0046(12) -0.0049(12) 0.0026(13)
N12 0.0385(15) 0.0606(18) 0.0271(13) -0.0058(12) -0.0019(11) 0.0030(13)
N31 0.0392(16) 0.0483(16) 0.0357(14) 0.0042(12) -0.0061(11) -0.0026(12)
N32 0.0374(15) 0.0492(17) 0.0339(14) 0.0028(12) -0.0036(11) -0.0036(12)
O1 0.0463(16) 0.0803(19) 0.0460(14) -0.0095(13) -0.0098(11) -0.0051(13)
O2 0.0493(15) 0.088(2) 0.0376(13) -0.0113(13) -0.0111(11) -0.0088(14)
O3 0.101 0.071 0.050 -0.003 0.004 0.028
O4 0.089(2) 0.091(2) 0.0531(17) 0.0008(16) -0.0258(15) 0.0360(19)
O5 0.110(4) 0.263(7) 0.116(4) 0.084(5) 0.036(3) 0.065(4)
O6 0.274(9) 0.183(7) 0.177(7) 0.000 0.090(7) 0.000
O7 0.199(9) 0.108(6) 0.191(8) 0.000 -0.042(7) 0.000
S1 0.0543(7) 0.0396(6) 0.0291(5) 0.000 -0.0164(5) 0.000
C1 0.0415(18) 0.0404(17) 0.0299(15) -0.0035(13) -0.0043(12) 0.0033(13)
C2 0.0397(18) 0.0482(18) 0.0305(16) -0.0058(13) -0.0069(13) -0.0009(14)
C3 0.0409(18) 0.0415(17) 0.0320(15) -0.0036(13) -0.0050(13) 0.0018(13)
C4 0.048(2) 0.0409(18) 0.0277(15) -0.0040(13) -0.0048(13) 0.0035(14)
C5 0.0416(18) 0.0354(16) 0.0327(15) -0.0023(12) -0.0097(13) 0.0045(13)
C6 0.0364(17) 0.0420(17) 0.0371(16) -0.0032(13) -0.0054(13) 0.0024(13)
C11 0.0407(19) 0.063(2) 0.0341(16) -0.0085(16) -0.0011(13) -0.0033(16)
C12 0.046(2) 0.059(2) 0.0286(16) -0.0021(14) -0.0021(14) 0.0070(15)
C13 0.0467(19) 0.057(2) 0.0305(16) -0.0029(14) -0.0008(14) 0.0032(16)
C14 0.0440(19) 0.056(2) 0.0277(15) -0.0023(14) 0.0001(13) 0.0044(15)
C15 0.062(3) 0.070(3) 0.045(2) 0.0024(19) -0.0118(17) 0.005(2)
C17 0.106(4) 0.056(3) 0.074(3) 0.001(2) -0.012(3) 0.000(3)
C16 0.095(4) 0.070(3) 0.069(3) 0.010(2) -0.020(3) 0.017(3)
C18 0.071(3) 0.063(3) 0.054(2) -0.0057(19) -0.0075(19) -0.006(2)
C31 0.047(2) 0.059(2) 0.0299(16) -0.0041(14) -0.0022(14) -0.0052(15)
C32 0.0379(18) 0.0427(18) 0.0401(17) 0.0062(14) -0.0056(13) -0.0018(14)
C33 0.0434(18) 0.0438(18) 0.0383(17) 0.0031(14) 0.0009(13) 0.0006(14)
C34 0.0402(18) 0.052(2) 0.0360(16) 0.0074(14) 0.0008(13) 0.0008(15)
C35 0.077(3) 0.064(3) 0.049(2) 0.019(2) -0.007(2) 0.013(2)
C36 0.110(4) 0.063(3) 0.076(3) 0.024(3) 0.002(3) 0.027(3)
C37 0.114(4) 0.044(2) 0.089(4) 0.002(2) 0.017(3) 0.010(2)
C38 0.074(3) 0.052(2) 0.054(2) -0.0044(18) 0.003(2) -0.001(2)
C51 0.045(2) 0.0407(18) 0.0361(17) -0.0046(13) -0.0097(14) 0.0052(14)

loop_
_atom_type_symbol
_atom_type_description
_atom_type_scat_dispersion_real
_atom_type_scat_dispersion_imag
_atom_type_scat_source
C C 0.0033 0.0016 'International Tables Vol C Tables 4.2.6.8 and 6.1.1.4'
H H 0.0000 0.0000 'International Tables Vol C Tables 4.2.6.8 and 6.1.1.4'
N N 0.0061 0.0033 'International Tables Vol C Tables 4.2.6.8 and 6.1.1.4'
O O 0.0106 0.0060 'International Tables Vol C Tables 4.2.6.8 and 6.1.1.4'
S S 0.1246 0.1234 'International Tables Vol C Tables 4.2.6.8 and 6.1.1.4'
Cu Cu 0.3201 1.2651 'International Tables Vol C Tables 4.2.6.8 and 6.1.1.4'

loop_
_geom_angle_atom_site_label_1
_geom_angle_atom_site_label_2
_geom_angle_atom_site_label_3
_geom_angle
_geom_angle_site_symmetry_1
_geom_angle_site_symmetry_3
N11 Cu1 N31 160.84(13) . 2_656
N11 Cu1 O3 100.28(12) . .
N31 Cu1 O3 94.35(12) 2_656 .
C12 N11 C13 105.6(3) . .
C12 N11 Cu1 123.6(2) . .
C13 N11 Cu1 129.4(2) . .
C12 N12 C14 107.4(3) . .
C12 N12 C11 125.8(3) . .
C14 N12 C11 126.4(3) . .
C32 N31 C33 105.7(3) . .
C32 N31 Cu1 126.1(2) . 2_656
C33 N31 Cu1 128.1(2) . 2_656
C32 N32 C34 106.8(3) . .
C32 N32 C31 125.8(3) . .
C34 N32 C31 126.4(3) . .
C51 O2 H18 113.8 . .
S1 O3 Cu1 132.49(19) . .
H19 O5 H20 107.8 . .
O3 S1 O3 111.2(3) 2_656 .
O3 S1 O4 110.0(2) 2_656 .
O3 S1 O4 109.32(17) . .
O3 S1 O4 109.32(18) 2_656 2_656
O3 S1 O4 110.0(2) . 2_656
O4 S1 O4 106.9(3) . 2_656
C2 C1 C6 119.1(3) . .
C2 C1 C11 119.9(3) . .
C6 C1 C11 121.0(3) . .
C1 C2 C3 122.1(3) . .
C1 C2 H1 119.0 . .
C3 C2 H1 119.0 . .
C2 C3 C4 118.5(3) . .
C2 C3 C31 120.1(3) . .
C4 C3 C31 121.3(3) . .
C5 C4 C3 120.1(3) . .
C5 C4 H2 119.9 . .
C3 C4 H2 119.9 . .
C4 C5 C6 120.7(3) . .
C4 C5 C51 121.6(3) . .
C6 C5 C51 117.8(3) . .
C1 C6 C5 119.6(3) . .
C1 C6 H3 120.2 . .
C5 C6 H3 120.2 . .
N12 C11 C1 111.1(3) . .
N12 C11 H5 109.4 . .
C1 C11 H5 109.4 . .
N12 C11 H4 109.4 . .
C1 C11 H4 109.4 . .
H5 C11 H4 108.0 . .
N11 C12 N12 112.7(3) . .
N11 C12 H6 123.7 . .
N12 C12 H6 123.7 . .
C18 C13 N11 130.5(3) . .
C18 C13 C14 121.2(4) . .
N11 C13 C14 108.3(3) . .
N12 C14 C15 132.1(3) . .
N12 C14 C13 106.0(3) . .
C15 C14 C13 121.9(4) . .
C16 C15 C14 116.5(4) . .
C16 C15 H7 121.8 . .
C14 C15 H7 121.8 . .
C18 C17 C16 120.9(2) . .
C18 C17 H9 119.5 . .
C16 C17 H9 119.5 . .
C15 C16 C17 122.4(2) . .
C15 C16 H8 118.8 . .
C17 C16 H8 118.8 . .
C13 C18 C17 117.1(4) . .
C13 C18 H10 121.5 . .
C17 C18 H10 121.5 . .
N32 C31 C3 111.9(3) . .
N32 C31 H11 109.2 . .
C3 C31 H11 109.2 . .
N32 C31 H12 109.2 . .
C3 C31 H12 109.2 . .
H11 C31 H12 107.9 . .
N31 C32 N32 112.8(3) . .
N31 C32 H13 123.6 . .
N32 C32 H13 123.6 . .
N31 C33 C38 130.8(3) . .
N31 C33 C34 108.5(3) . .
C38 C33 C34 120.7(3) . .
N32 C34 C35 131.9(4) . .
N32 C34 C33 106.1(3) . .
C35 C34 C33 122.0(4) . .
C36 C35 C34 116.2(4) . .
C36 C35 H14 121.9 . .
C34 C35 H14 121.9 . .
C35 C36 C37 122.4(4) . .
C35 C36 H15 118.8 . .
C37 C36 H15 118.8 . .
C38 C37 C36 121.5(4) . .
C38 C37 H16 119.2 . .
C36 C37 H16 119.2 . .
C37 C38 C33 117.1(4) . .
C37 C38 H17 121.5 . .
C33 C38 H17 121.5 . .
O1 C51 O2 123.3(3) . .
O1 C51 C5 122.8(3) . .
O2 C51 C5 113.9(3) . .

loop_
_geom_bond_atom_site_label_1
_geom_bond_atom_site_label_2
_geom_bond_distance
_geom_bond_site_symmetry_2
Cu1 N11 1.885(3) .
Cu1 N31 1.895(3) 2_656
Cu1 O3 2.286(3) .
N11 C12 1.310(5) .
N11 C13 1.396(5) .
N12 C12 1.346(4) .
N12 C14 1.368(5) .
N12 C11 1.462(4) .
N31 C32 1.309(4) .
N31 C33 1.389(4) .
N31 Cu1 1.895(3) 2_656
N32 C32 1.351(4) .
N32 C34 1.373(4) .
N32 C31 1.457(4) .
O1 C51 1.207(4) .
O2 C51 1.307(4) .
O2 H18 0.9226 .
O3 S1 1.446(3) .
O4 S1 1.455(3) .
O5 H19 0.8420 .
O5 H20 0.8616 .
S1 O3 1.446(3) 2_656
S1 O4 1.455(3) 2_656
C1 C2 1.379(5) .
C1 C6 1.382(4) .
C1 C11 1.522(4) .
C2 C3 1.382(5) .
C2 H1 0.9300 .
C3 C4 1.387(4) .
C3 C31 1.508(5) .
C4 C5 1.379(5) .
C4 H2 0.9300 .
C5 C6 1.390(4) .
C5 C51 1.491(4) .
C6 H3 0.9300 .
C11 H5 0.9700 .
C11 H4 0.9700 .
C12 H6 0.9300 .
C13 C18 1.377(6) .
C13 C14 1.397(5) .
C14 C15 1.383(5) .
C15 C16 1.362(6) .
C15 H7 0.9300 .
C17 C18 1.382(6) .
C17 C16 1.4004 .
C17 H9 0.9300 .
C16 H8 0.9300 .
C18 H10 0.9300 .
C31 H11 0.9700 .
C31 H12 0.9700 .
C32 H13 0.9300 .
C33 C38 1.390(5) .
C33 C34 1.394(5) .
C34 C35 1.388(5) .
C35 C36 1.361(7) .
C35 H14 0.9300 .
C36 C37 1.396(8) .
C36 H15 0.9300 .
C37 C38 1.364(7) .
C37 H16 0.9300 .
C38 H17 0.9300 .

loop_
_geom_torsion_atom_site_label_1
_geom_torsion_atom_site_label_2
_geom_torsion_atom_site_label_3
_geom_torsion_atom_site_label_4
_geom_torsion
_geom_torsion_site_symmetry_1
_geom_torsion_site_symmetry_2
_geom_torsion_site_symmetry_3
_geom_torsion_site_symmetry_4
N31 Cu1 N11 C12 -116.8(4) 2_656 . . .
O3 Cu1 N11 C12 22.4(3) . . . .
N31 Cu1 N11 C13 47.6(6) 2_656 . . .
O3 Cu1 N11 C13 -173.2(3) . . . .
N11 Cu1 O3 S1 59.4(3) . . . .
N31 Cu1 O3 S1 -133.1(3) 2_656 . . .
Cu1 O3 S1 O3 14.95(18) . . . 2_656
Cu1 O3 S1 O4 136.6(3) . . . .
Cu1 O3 S1 O4 -106.3(3) . . . 2_656
C6 C1 C2 C3 -0.3(5) . . . .
C11 C1 C2 C3 177.2(3) . . . .
C1 C2 C3 C4 0.6(5) . . . .
C1 C2 C3 C31 -176.0(3) . . . .
C2 C3 C4 C5 -0.3(5) . . . .
C31 C3 C4 C5 176.3(3) . . . .
C3 C4 C5 C6 -0.3(5) . . . .
C3 C4 C5 C51 -179.2(3) . . . .
C2 C1 C6 C5 -0.3(5) . . . .
C11 C1 C6 C5 -177.8(3) . . . .
C4 C5 C6 C1 0.6(5) . . . .
C51 C5 C6 C1 179.6(3) . . . .
C12 N12 C11 C1 -103.7(4) . . . .
C14 N12 C11 C1 68.2(4) . . . .
C2 C1 C11 N12 27.2(5) . . . .
C6 C1 C11 N12 -155.4(3) . . . .
C13 N11 C12 N12 -0.1(4) . . . .
Cu1 N11 C12 N12 167.4(2) . . . .
C14 N12 C12 N11 0.6(4) . . . .
C11 N12 C12 N11 173.7(3) . . . .
C12 N11 C13 C18 179.9(4) . . . .
Cu1 N11 C13 C18 13.4(6) . . . .
C12 N11 C13 C14 -0.4(4) . . . .
Cu1 N11 C13 C14 -167.0(2) . . . .
C12 N12 C14 C15 -179.0(4) . . . .
C11 N12 C14 C15 7.9(6) . . . .
C12 N12 C14 C13 -0.8(4) . . . .
C11 N12 C14 C13 -173.9(3) . . . .
C18 C13 C14 N12 -179.5(3) . . . .
N11 C13 C14 N12 0.8(4) . . . .
C18 C13 C14 C15 -1.1(6) . . . .
N11 C13 C14 C15 179.2(3) . . . .
N12 C14 C15 C16 178.5(4) . . . .
C13 C14 C15 C16 0.6(6) . . . .
C14 C15 C16 C17 0.4(5) . . . .
C18 C17 C16 C15 -1.0(3) . . . .
N11 C13 C18 C17 -179.8(4) . . . .
C14 C13 C18 C17 0.6(6) . . . .
C16 C17 C18 C13 0.4(5) . . . .
C32 N32 C31 C3 88.9(4) . . . .
C34 N32 C31 C3 -78.1(4) . . . .
C2 C3 C31 N32 -23.5(5) . . . .
C4 C3 C31 N32 160.0(3) . . . .
C33 N31 C32 N32 0.1(4) . . . .
Cu1 N31 C32 N32 176.6(2) 2_656 . . .
C34 N32 C32 N31 -1.5(4) . . . .
C31 N32 C32 N31 -170.6(3) . . . .
C32 N31 C33 C38 -178.0(4) . . . .
Cu1 N31 C33 C38 5.6(6) 2_656 . . .
C32 N31 C33 C34 1.3(4) . . . .
Cu1 N31 C33 C34 -175.1(2) 2_656 . . .
C32 N32 C34 C35 -177.5(4) . . . .
C31 N32 C34 C35 -8.5(6) . . . .
C32 N32 C34 C33 2.2(4) . . . .
C31 N32 C34 C33 171.2(3) . . . .
N31 C33 C34 N32 -2.2(4) . . . .
C38 C33 C34 N32 177.2(3) . . . .
N31 C33 C34 C35 177.5(4) . . . .
C38 C33 C34 C35 -3.0(6) . . . .
N32 C34 C35 C36 -178.0(5) . . . .
C33 C34 C35 C36 2.3(7) . . . .
C34 C35 C36 C37 -0.6(8) . . . .
C35 C36 C37 C38 -0.4(9) . . . .
C36 C37 C38 C33 -0.2(8) . . . .
N31 C33 C38 C37 -178.8(4) . . . .
C34 C33 C38 C37 1.9(6) . . . .
C4 C5 C51 O1 179.2(3) . . . .
C6 C5 C51 O1 0.2(5) . . . .
C4 C5 C51 O2 -1.4(5) . . . .
C6 C5 C51 O2 179.7(3) . . . .
